data_4087526
loop_
_publ_author_name
'Xu, Songchen'
'Magoon, Yitzhak'
'Reinig, Regina R.'
'Schmidt, Bradley M.'
'Ellern, Arkady'
'Sadow, Aaron D.'

_publ_section_title
;
 Organometallic Complexes of Bulky, Optically Active, C3-Symmetric
 Tris(4S-isopropyl-5,5-dimethyl-2-oxazolinyl)phenylborate (ToP*)
;
_journal_issue 14
_journal_name_full Organometallics
_journal_page_first 3508
_journal_paper_doi 10.1021/acs.organomet.5b00225
_journal_volume 34
_journal_year 2015
_chemical_absolute_configuration ad
_chemical_formula_sum 'C30 H47 B Cl N3 O3 Zn'
_chemical_formula_weight 609.33
_space_group_crystal_system orthorhombic
_space_group_IT_number 19
_space_group_name_Hall 'P 2ac 2ab'
_space_group_name_H-M_alt 'P 21 21 21'
_atom_sites_solution_hydrogens geom
_audit_creation_method SHELXL-2014/6
_cell_angle_alpha 90
_cell_angle_beta 90
_cell_angle_gamma 90
_cell_formula_units_Z 4
_cell_length_a 12.3871(16)
_cell_length_b 15.826(2)
_cell_length_c 16.676(2)
_cell_measurement_reflns_used 9912
_cell_measurement_temperature 173(2)
_cell_measurement_theta_max 29.61
_cell_measurement_theta_min 2.42
_cell_volume 3269.1(7)
_computing_cell_refinement 'Bruker SAINT'
_computing_data_collection 'Bruker APEX2'
_computing_data_reduction 'Bruker SAINT'
_computing_molecular_graphics 'Bruker SHELXTL'
_computing_publication_material 'Bruker SHELXTL'
_computing_structure_refinement 'SHELXL-2014/6 (Sheldrick, 2014)'
_computing_structure_solution 'SHELXS-97 (Sheldrick, 2008)'
_diffrn_ambient_temperature 173(2)
_diffrn_measured_fraction_theta_full 0.999
_diffrn_measured_fraction_theta_max 0.997
_diffrn_measurement_device_type 'Bruker APEX-II CCD'
_diffrn_measurement_method '\f and \w scans'
_diffrn_radiation_type MoK\a
_diffrn_radiation_wavelength 0.71073
_diffrn_reflns_av_R_equivalents 0.0238
_diffrn_reflns_av_unetI/netI 0.0316
_diffrn_reflns_Laue_measured_fraction_full 0.999
_diffrn_reflns_Laue_measured_fraction_max 0.997
_diffrn_reflns_limit_h_max 16
_diffrn_reflns_limit_h_min -17
_diffrn_reflns_limit_k_max 21
_diffrn_reflns_limit_k_min -22
_diffrn_reflns_limit_l_max 23
_diffrn_reflns_limit_l_min -23
_diffrn_reflns_number 36033
_diffrn_reflns_point_group_measured_fraction_full 0.996
_diffrn_reflns_point_group_measured_fraction_max 0.992
_diffrn_reflns_theta_full 25.000
_diffrn_reflns_theta_max 29.651
_diffrn_reflns_theta_min 1.774
_exptl_absorpt_coefficient_mu 0.866
_exptl_absorpt_correction_T_max 0.86
_exptl_absorpt_correction_T_min 0.72
_exptl_absorpt_correction_type multi-scan
_exptl_absorpt_process_details 'SADABS V2008/1 (Bruker AXS)'
_exptl_crystal_colour colourless
_exptl_crystal_density_diffrn 1.238
_exptl_crystal_description prismatic
_exptl_crystal_F_000 1296
_exptl_crystal_size_max 0.290
_exptl_crystal_size_mid 0.240
_exptl_crystal_size_min 0.180
_refine_diff_density_max 0.274
_refine_diff_density_min -0.246
_refine_diff_density_rms 0.040
_refine_ls_abs_structure_details
; 
 Flack x determined using 3689 quotients [(I+)-(I-)]/[(I+)+(I-)] 
 (Parsons, Flack and Wagner, Acta Cryst. B69 (2013) 249-259). 
;
_refine_ls_abs_structure_Flack 0.008(2)
_refine_ls_extinction_method none
_refine_ls_goodness_of_fit_ref 1.017
_refine_ls_hydrogen_treatment constr
_refine_ls_matrix_type full
_refine_ls_number_parameters 364
_refine_ls_number_reflns 9141
_refine_ls_number_restraints 0
_refine_ls_restrained_S_all 1.017
_refine_ls_R_factor_all 0.0233
_refine_ls_R_factor_gt 0.0210
_refine_ls_shift/su_max 0.003
_refine_ls_shift/su_mean 0.000
_refine_ls_structure_factor_coef Fsqd
_refine_ls_weighting_details 'w=1/[\s^2^(Fo^2^)+(0.0298P)^2^] where P=(Fo^2^+2Fc^2^)/3'
_refine_ls_weighting_scheme calc
_refine_ls_wR_factor_gt 0.0539
_refine_ls_wR_factor_ref 0.0546
_reflns_Friedel_coverage 0.798
_reflns_Friedel_fraction_full 0.993
_reflns_Friedel_fraction_max 0.986
_reflns_number_gt 8644
_reflns_number_total 9141
_reflns_threshold_expression 'I > 2\s(I)'
_cod_data_source_file om5b00225_si_002.cif
_cod_data_source_block TopstarZnCl_8
_cod_database_code 4087526
_shelx_space_group_comment
; 
The symmetry employed for this shelxl refinement is uniquely defined 
by the following loop, which should always be used as a source of 
symmetry information in preference to the above space-group names. 
They are only intended as comments. 
;
_shelx_estimated_absorpt_t_min 0.787
_shelx_estimated_absorpt_t_max 0.860
_shelxl_version_number 2014/6

loop_
_space_group_symop_operation_xyz
'x, y, z'
'x+1/2, -y+1/2, -z'
'-x, y+1/2, -z+1/2'
'-x+1/2, -y, z+1/2'

loop_
_atom_site_label
_atom_site_type_symbol
_atom_site_fract_x
_atom_site_fract_y
_atom_site_fract_z
_atom_site_U_iso_or_equiv
_atom_site_adp_type
_atom_site_occupancy
_atom_site_site_symmetry_order
_atom_site_calc_flag
_atom_site_refinement_flags_posn
_atom_site_refinement_flags_adp
Zn1 Zn -0.01557(2) 0.42857(2) 0.94528(2) 0.02048(5) Uani 1 1 d . .
Cl1 Cl -0.10868(4) 0.34826(3) 1.02618(3) 0.03438(10) Uani 1 1 d . .
B1 B 0.10439(14) 0.54445(11) 0.83030(10) 0.0192(3) Uani 1 1 d . .
C1 C -0.24839(19) 0.58488(14) 0.82584(17) 0.0529(6) Uani 1 1 d . .
H1A H -0.3171 0.6143 0.8340 0.079 Uiso 1 1 calc R U
H1B H -0.2134 0.6064 0.7773 0.079 Uiso 1 1 calc R U
H1C H -0.2013 0.5946 0.8722 0.079 Uiso 1 1 calc R U
C2 C -0.26929(14) 0.49001(13) 0.81667(12) 0.0332(4) Uani 1 1 d . .
H2 H -0.3284 0.4829 0.7764 0.040 Uiso 1 1 calc R U
C3 C -0.30923(17) 0.45360(17) 0.89558(14) 0.0518(6) Uani 1 1 d . .
H3A H -0.2535 0.4608 0.9367 0.078 Uiso 1 1 calc R U
H3B H -0.3248 0.3933 0.8888 0.078 Uiso 1 1 calc R U
H3C H -0.3751 0.4832 0.9121 0.078 Uiso 1 1 calc R U
C4 C -0.17071(12) 0.44076(10) 0.78593(9) 0.0244(3) Uani 1 1 d . .
H4 H -0.1861 0.3789 0.7899 0.029 Uiso 1 1 calc R U
C5 C -0.13070(13) 0.46088(11) 0.70007(10) 0.0268(3) Uani 1 1 d . .
C6 C -0.08163(17) 0.38371(12) 0.66066(12) 0.0386(4) Uani 1 1 d . .
H6A H -0.0444 0.4006 0.6113 0.058 Uiso 1 1 calc R U
H6B H -0.1388 0.3432 0.6477 0.058 Uiso 1 1 calc R U
H6C H -0.0299 0.3574 0.6974 0.058 Uiso 1 1 calc R U
C7 C -0.20927(17) 0.50289(13) 0.64253(12) 0.0394(4) Uani 1 1 d . .
H7A H -0.2356 0.5558 0.6661 0.059 Uiso 1 1 calc R U
H7B H -0.2704 0.4650 0.6326 0.059 Uiso 1 1 calc R U
H7C H -0.1725 0.5150 0.5918 0.059 Uiso 1 1 calc R U
C8 C -0.00886(12) 0.50686(9) 0.79256(8) 0.0200(3) Uani 1 1 d . .
C9 C 0.20669(16) 0.55909(17) 1.07980(13) 0.0487(5) Uani 1 1 d . .
H9A H 0.2560 0.5518 1.1253 0.073 Uiso 1 1 calc R U
H9B H 0.2326 0.6052 1.0457 0.073 Uiso 1 1 calc R U
H9C H 0.2039 0.5067 1.0485 0.073 Uiso 1 1 calc R U
C10 C 0.09416(15) 0.58016(13) 1.11077(10) 0.0332(4) Uani 1 1 d . .
H10 H 0.1015 0.6292 1.1482 0.040 Uiso 1 1 calc R U
C11 C 0.0497(2) 0.50609(15) 1.15927(12) 0.0501(6) Uani 1 1 d . .
H11A H 0.0443 0.4561 1.1248 0.075 Uiso 1 1 calc R U
H11B H -0.0220 0.5206 1.1799 0.075 Uiso 1 1 calc R U
H11C H 0.0983 0.4940 1.2042 0.075 Uiso 1 1 calc R U
C12 C 0.01461(14) 0.60650(10) 1.04415(9) 0.0262(3) Uani 1 1 d . .
H12 H -0.0605 0.6035 1.0660 0.031 Uiso 1 1 calc R U
C13 C 0.10126(18) 0.75734(13) 1.04756(12) 0.0412(5) Uani 1 1 d . .
H13A H 0.1725 0.7325 1.0574 0.062 Uiso 1 1 calc R U
H13B H 0.0677 0.7724 1.0988 0.062 Uiso 1 1 calc R U
H13C H 0.1092 0.8082 1.0146 0.062 Uiso 1 1 calc R U
C14 C 0.03075(15) 0.69395(10) 1.00414(10) 0.0286(3) Uani 1 1 d . .
C15 C -0.07763(17) 0.73266(13) 0.98158(13) 0.0395(4) Uani 1 1 d . .
H15A H -0.0658 0.7817 0.9469 0.059 Uiso 1 1 calc R U
H15B H -0.1155 0.7505 1.0303 0.059 Uiso 1 1 calc R U
H15C H -0.1213 0.6906 0.9531 0.059 Uiso 1 1 calc R U
C16 C 0.06794(12) 0.58841(9) 0.91531(9) 0.0216(3) Uani 1 1 d . .
C17 C 0.09456(16) 0.20352(12) 0.93213(13) 0.0390(4) Uani 1 1 d . .
H17A H 0.0317 0.2388 0.9444 0.058 Uiso 1 1 calc R U
H17B H 0.1353 0.1928 0.9815 0.058 Uiso 1 1 calc R U
H17C H 0.0704 0.1497 0.9093 0.058 Uiso 1 1 calc R U
C18 C 0.16648(15) 0.24891(11) 0.87191(11) 0.0301(4) Uani 1 1 d . .
H18 H 0.2286 0.2108 0.8594 0.036 Uiso 1 1 calc R U
C19 C 0.10512(18) 0.26454(13) 0.79411(13) 0.0409(5) Uani 1 1 d . .
H19A H 0.0879 0.2103 0.7688 0.061 Uiso 1 1 calc R U
H19B H 0.1499 0.2983 0.7577 0.061 Uiso 1 1 calc R U
H19C H 0.0381 0.2951 0.8058 0.061 Uiso 1 1 calc R U
C20 C 0.21273(13) 0.33048(10) 0.90916(10) 0.0246(3) Uani 1 1 d . .
H20 H 0.2290 0.3191 0.9669 0.029 Uiso 1 1 calc R U
C21 C 0.31411(13) 0.37011(12) 0.87048(11) 0.0307(4) Uani 1 1 d . .
C22 C 0.37756(17) 0.31620(14) 0.81219(13) 0.0454(5) Uani 1 1 d . .
H22A H 0.3294 0.2957 0.7699 0.068 Uiso 1 1 calc R U
H22B H 0.4090 0.2680 0.8407 0.068 Uiso 1 1 calc R U
H22C H 0.4354 0.3501 0.7882 0.068 Uiso 1 1 calc R U
C23 C 0.38718(15) 0.40833(14) 0.93413(14) 0.0458(5) Uani 1 1 d . .
H23A H 0.4432 0.4425 0.9082 0.069 Uiso 1 1 calc R U
H23B H 0.4211 0.3630 0.9652 0.069 Uiso 1 1 calc R U
H23C H 0.3443 0.4442 0.9700 0.069 Uiso 1 1 calc R U
C24 C 0.17010(12) 0.45844(10) 0.85617(9) 0.0211(3) Uani 1 1 d . .
C25 C 0.17853(13) 0.60713(10) 0.77750(9) 0.0222(3) Uani 1 1 d . .
C26 C 0.27508(16) 0.63704(13) 0.81117(11) 0.0347(4) Uani 1 1 d . .
H26 H 0.2936 0.6201 0.8641 0.042 Uiso 1 1 calc R U
C27 C 0.34435(17) 0.69045(14) 0.77000(13) 0.0418(5) Uani 1 1 d . .
H27 H 0.4091 0.7093 0.7947 0.050 Uiso 1 1 calc R U
C28 C 0.31946(17) 0.71634(13) 0.69316(13) 0.0404(5) Uani 1 1 d . .
H28 H 0.3674 0.7520 0.6643 0.048 Uiso 1 1 calc R U
C29 C 0.22463(17) 0.68989(13) 0.65918(12) 0.0397(4) Uani 1 1 d . .
H29 H 0.2057 0.7089 0.6070 0.048 Uiso 1 1 calc R U
C30 C 0.15564(14) 0.63545(11) 0.70034(10) 0.0298(4) Uani 1 1 d . .
H30 H 0.0911 0.6171 0.6750 0.036 Uiso 1 1 calc R U
N1 N -0.07327(10) 0.46035(8) 0.83430(8) 0.0216(3) Uani 1 1 d . .
N2 N 0.02232(11) 0.54925(8) 0.97418(7) 0.0226(2) Uani 1 1 d . .
N3 N 0.13456(10) 0.40139(8) 0.90504(8) 0.0212(3) Uani 1 1 d . .
O1 O -0.04026(9) 0.52013(7) 0.71585(7) 0.0252(2) Uani 1 1 d . .
O2 O 0.08572(10) 0.67172(7) 0.92835(7) 0.0261(2) Uani 1 1 d . .
O3 O 0.26850(9) 0.44266(8) 0.82518(7) 0.0286(3) Uani 1 1 d . .

loop_
_atom_site_aniso_label
_atom_site_aniso_U_11
_atom_site_aniso_U_22
_atom_site_aniso_U_33
_atom_site_aniso_U_23
_atom_site_aniso_U_13
_atom_site_aniso_U_12
Zn1 0.01888(8) 0.02293(8) 0.01962(8) 0.00236(6) 0.00214(6) -0.00251(6)
Cl1 0.0345(2) 0.0333(2) 0.0353(2) 0.00783(17) 0.01238(17) -0.00599(17)
B1 0.0181(7) 0.0228(7) 0.0167(7) 0.0019(6) -0.0001(6) -0.0016(6)
C1 0.0397(11) 0.0435(12) 0.0756(16) -0.0152(11) 0.0058(11) 0.0083(9)
C2 0.0189(8) 0.0415(10) 0.0393(10) -0.0021(8) -0.0035(7) -0.0006(7)
C3 0.0283(10) 0.0783(17) 0.0486(12) 0.0015(11) 0.0104(9) -0.0012(10)
C4 0.0210(7) 0.0255(8) 0.0268(7) 0.0002(6) -0.0063(6) -0.0037(6)
C5 0.0261(8) 0.0285(8) 0.0257(8) 0.0005(6) -0.0086(6) -0.0038(6)
C6 0.0480(11) 0.0379(10) 0.0299(9) -0.0095(8) -0.0041(8) 0.0023(9)
C7 0.0374(10) 0.0447(11) 0.0361(10) 0.0091(8) -0.0165(8) -0.0048(8)
C8 0.0197(7) 0.0219(6) 0.0185(6) 0.0001(5) -0.0015(5) 0.0023(5)
C9 0.0352(10) 0.0703(15) 0.0406(11) 0.0020(10) -0.0102(8) 0.0010(10)
C10 0.0380(9) 0.0413(10) 0.0203(7) -0.0020(7) -0.0037(6) -0.0080(8)
C11 0.0646(15) 0.0572(13) 0.0286(9) 0.0104(9) -0.0094(9) -0.0148(11)
C12 0.0273(7) 0.0299(7) 0.0215(7) -0.0052(6) 0.0026(6) -0.0060(6)
C13 0.0518(12) 0.0377(10) 0.0341(10) -0.0117(8) 0.0034(9) -0.0168(9)
C14 0.0326(9) 0.0283(8) 0.0250(7) -0.0060(6) 0.0032(6) -0.0054(7)
C15 0.0413(11) 0.0346(10) 0.0425(11) -0.0045(8) 0.0046(9) 0.0044(8)
C16 0.0189(7) 0.0242(8) 0.0217(7) -0.0003(5) -0.0025(5) -0.0032(5)
C17 0.0336(9) 0.0299(9) 0.0533(12) 0.0047(8) 0.0037(9) 0.0004(7)
C18 0.0281(8) 0.0276(8) 0.0346(9) 0.0037(7) 0.0000(7) 0.0071(7)
C19 0.0437(11) 0.0402(11) 0.0388(10) -0.0058(8) -0.0106(9) 0.0080(9)
C20 0.0199(7) 0.0290(8) 0.0248(8) 0.0079(6) 0.0009(6) 0.0040(6)
C21 0.0193(8) 0.0385(9) 0.0342(9) 0.0163(7) 0.0029(7) 0.0061(7)
C22 0.0355(10) 0.0525(12) 0.0480(12) 0.0225(10) 0.0184(9) 0.0197(9)
C23 0.0214(8) 0.0627(14) 0.0534(13) 0.0182(10) -0.0083(8) -0.0066(8)
C24 0.0166(7) 0.0276(7) 0.0191(7) 0.0010(5) -0.0008(5) 0.0002(6)
C25 0.0209(7) 0.0231(7) 0.0224(7) 0.0012(6) 0.0023(6) 0.0005(6)
C26 0.0307(9) 0.0428(10) 0.0305(9) 0.0086(8) -0.0038(7) -0.0107(8)
C27 0.0304(10) 0.0479(12) 0.0470(11) 0.0063(9) -0.0005(8) -0.0160(9)
C28 0.0359(10) 0.0391(10) 0.0461(11) 0.0137(9) 0.0128(9) -0.0076(8)
C29 0.0418(11) 0.0468(11) 0.0305(9) 0.0161(8) 0.0051(8) -0.0039(9)
C30 0.0278(8) 0.0364(9) 0.0251(8) 0.0075(7) 0.0005(7) -0.0031(7)
N1 0.0185(6) 0.0243(6) 0.0219(6) 0.0003(5) -0.0030(5) -0.0022(5)
N2 0.0235(6) 0.0261(6) 0.0182(5) -0.0013(5) 0.0002(5) -0.0034(5)
N3 0.0191(6) 0.0238(6) 0.0209(6) 0.0039(5) -0.0003(5) 0.0013(5)
O1 0.0259(6) 0.0291(6) 0.0206(5) 0.0028(4) -0.0052(4) -0.0035(4)
O2 0.0311(6) 0.0243(5) 0.0229(6) -0.0027(4) 0.0041(4) -0.0064(5)
O3 0.0185(5) 0.0349(7) 0.0325(6) 0.0144(5) 0.0061(4) 0.0055(5)

loop_
_atom_type_symbol
_atom_type_description
_atom_type_scat_dispersion_real
_atom_type_scat_dispersion_imag
_atom_type_scat_source
C C 0.0033 0.0016 'International Tables Vol C Tables 4.2.6.8 and 6.1.1.4'
H H 0.0000 0.0000 'International Tables Vol C Tables 4.2.6.8 and 6.1.1.4'
N N 0.0061 0.0033 'International Tables Vol C Tables 4.2.6.8 and 6.1.1.4'
O O 0.0106 0.0060 'International Tables Vol C Tables 4.2.6.8 and 6.1.1.4'
B B 0.0013 0.0007 'International Tables Vol C Tables 4.2.6.8 and 6.1.1.4'
Zn Zn 0.2839 1.4301 'International Tables Vol C Tables 4.2.6.8 and 6.1.1.4'
Cl Cl 0.1484 0.1585 'International Tables Vol C Tables 4.2.6.8 and 6.1.1.4'

loop_
_geom_angle_atom_site_label_1
_geom_angle_atom_site_label_2
_geom_angle_atom_site_label_3
_geom_angle
N3 Zn1 N2 93.80(5)
N3 Zn1 N1 94.21(5)
N2 Zn1 N1 93.69(5)
N3 Zn1 Cl1 124.53(4)
N2 Zn1 Cl1 121.63(4)
N1 Zn1 Cl1 121.16(4)
C25 B1 C16 111.53(12)
C25 B1 C24 111.75(13)
C16 B1 C24 105.09(12)
C25 B1 C8 119.86(13)
C16 B1 C8 104.38(12)
C24 B1 C8 102.88(12)
C2 C1 H1A 109.5
C2 C1 H1B 109.5
H1A C1 H1B 109.5
C2 C1 H1C 109.5
H1A C1 H1C 109.5
H1B C1 H1C 109.5
C3 C2 C1 109.90(18)
C3 C2 C4 110.81(16)
C1 C2 C4 113.35(15)
C3 C2 H2 107.5
C1 C2 H2 107.5
C4 C2 H2 107.5
C2 C3 H3A 109.5
C2 C3 H3B 109.5
H3A C3 H3B 109.5
C2 C3 H3C 109.5
H3A C3 H3C 109.5
H3B C3 H3C 109.5
N1 C4 C2 111.04(13)
N1 C4 C5 101.50(12)
C2 C4 C5 117.29(14)
N1 C4 H4 108.9
C2 C4 H4 108.9
C5 C4 H4 108.9
O1 C5 C6 106.47(14)
O1 C5 C7 108.59(14)
C6 C5 C7 109.62(15)
O1 C5 C4 101.98(12)
C6 C5 C4 111.35(15)
C7 C5 C4 117.96(15)
C5 C6 H6A 109.5
C5 C6 H6B 109.5
H6A C6 H6B 109.5
C5 C6 H6C 109.5
H6A C6 H6C 109.5
H6B C6 H6C 109.5
C5 C7 H7A 109.5
C5 C7 H7B 109.5
H7A C7 H7B 109.5
C5 C7 H7C 109.5
H7A C7 H7C 109.5
H7B C7 H7C 109.5
N1 C8 O1 114.90(13)
N1 C8 B1 121.76(13)
O1 C8 B1 123.32(13)
C10 C9 H9A 109.5
C10 C9 H9B 109.5
H9A C9 H9B 109.5
C10 C9 H9C 109.5
H9A C9 H9C 109.5
H9B C9 H9C 109.5
C9 C10 C11 109.97(19)
C9 C10 C12 113.55(14)
C11 C10 C12 111.01(16)
C9 C10 H10 107.3
C11 C10 H10 107.3
C12 C10 H10 107.3
C10 C11 H11A 109.5
C10 C11 H11B 109.5
H11A C11 H11B 109.5
C10 C11 H11C 109.5
H11A C11 H11C 109.5
H11B C11 H11C 109.5
N2 C12 C10 111.17(14)
N2 C12 C14 101.48(12)
C10 C12 C14 117.98(14)
N2 C12 H12 108.6
C10 C12 H12 108.6
C14 C12 H12 108.6
C14 C13 H13A 109.5
C14 C13 H13B 109.5
H13A C13 H13B 109.5
C14 C13 H13C 109.5
H13A C13 H13C 109.5
H13B C13 H13C 109.5
O2 C14 C13 107.51(14)
O2 C14 C15 106.90(14)
C13 C14 C15 111.11(16)
O2 C14 C12 102.42(12)
C13 C14 C12 117.41(15)
C15 C14 C12 110.60(15)
C14 C15 H15A 109.5
C14 C15 H15B 109.5
H15A C15 H15B 109.5
C14 C15 H15C 109.5
H15A C15 H15C 109.5
H15B C15 H15C 109.5
N2 C16 O2 114.61(14)
N2 C16 B1 124.98(13)
O2 C16 B1 120.41(13)
C18 C17 H17A 109.5
C18 C17 H17B 109.5
H17A C17 H17B 109.5
C18 C17 H17C 109.5
H17A C17 H17C 109.5
H17B C17 H17C 109.5
C17 C18 C19 110.26(17)
C17 C18 C20 110.27(15)
C19 C18 C20 113.09(15)
C17 C18 H18 107.7
C19 C18 H18 107.7
C20 C18 H18 107.7
C18 C19 H19A 109.5
C18 C19 H19B 109.5
H19A C19 H19B 109.5
C18 C19 H19C 109.5
H19A C19 H19C 109.5
H19B C19 H19C 109.5
N3 C20 C18 111.83(13)
N3 C20 C21 101.77(12)
C18 C20 C21 118.26(15)
N3 C20 H20 108.2
C18 C20 H20 108.2
C21 C20 H20 108.2
O3 C21 C22 107.85(14)
O3 C21 C23 105.89(15)
C22 C21 C23 111.31(16)
O3 C21 C20 102.53(12)
C22 C21 C20 117.48(16)
C23 C21 C20 110.72(15)
C21 C22 H22A 109.5
C21 C22 H22B 109.5
H22A C22 H22B 109.5
C21 C22 H22C 109.5
H22A C22 H22C 109.5
H22B C22 H22C 109.5
C21 C23 H23A 109.5
C21 C23 H23B 109.5
H23A C23 H23B 109.5
C21 C23 H23C 109.5
H23A C23 H23C 109.5
H23B C23 H23C 109.5
N3 C24 O3 114.85(14)
N3 C24 B1 125.09(14)
O3 C24 B1 120.06(13)
C30 C25 C26 115.78(15)
C30 C25 B1 125.92(14)
C26 C25 B1 118.31(14)
C27 C26 C25 122.33(18)
C27 C26 H26 118.8
C25 C26 H26 118.8
C28 C27 C26 120.17(19)
C28 C27 H27 119.9
C26 C27 H27 119.9
C29 C28 C27 119.01(17)
C29 C28 H28 120.5
C27 C28 H28 120.5
C28 C29 C30 120.72(18)
C28 C29 H29 119.6
C30 C29 H29 119.6
C29 C30 C25 121.96(17)
C29 C30 H30 119.0
C25 C30 H30 119.0
C8 N1 C4 109.21(13)
C8 N1 Zn1 114.35(10)
C4 N1 Zn1 136.38(10)
C16 N2 C12 109.50(12)
C16 N2 Zn1 111.91(10)
C12 N2 Zn1 138.58(10)
C24 N3 C20 109.57(13)
C24 N3 Zn1 111.93(10)
C20 N3 Zn1 138.18(10)
C8 O1 C5 106.64(12)
C16 O2 C14 107.10(12)
C24 O3 C21 106.99(12)

loop_
_geom_bond_atom_site_label_1
_geom_bond_atom_site_label_2
_geom_bond_distance
Zn1 N3 2.0233(13)
Zn1 N2 2.0249(13)
Zn1 N1 2.0466(13)
Zn1 Cl1 2.1831(5)
B1 C25 1.613(2)
B1 C16 1.642(2)
B1 C24 1.644(2)
B1 C8 1.649(2)
C1 C2 1.531(3)
C1 H1A 0.9800
C1 H1B 0.9800
C1 H1C 0.9800
C2 C3 1.519(3)
C2 C4 1.537(2)
C2 H2 1.0000
C3 H3A 0.9800
C3 H3B 0.9800
C3 H3C 0.9800
C4 N1 1.4843(19)
C4 C5 1.548(2)
C4 H4 1.0000
C5 O1 1.4845(19)
C5 C6 1.514(3)
C5 C7 1.520(2)
C6 H6A 0.9800
C6 H6B 0.9800
C6 H6C 0.9800
C7 H7A 0.9800
C7 H7B 0.9800
C7 H7C 0.9800
C8 N1 1.290(2)
C8 O1 1.3534(17)
C9 C10 1.523(3)
C9 H9A 0.9800
C9 H9B 0.9800
C9 H9C 0.9800
C10 C11 1.527(3)
C10 C12 1.542(2)
C10 H10 1.0000
C11 H11A 0.9800
C11 H11B 0.9800
C11 H11C 0.9800
C12 N2 1.4803(19)
C12 C14 1.549(2)
C12 H12 1.0000
C13 C14 1.514(2)
C13 H13A 0.9800
C13 H13B 0.9800
C13 H13C 0.9800
C14 O2 1.4782(19)
C14 C15 1.523(3)
C15 H15A 0.9800
C15 H15B 0.9800
C15 H15C 0.9800
C16 N2 1.291(2)
C16 O2 1.3543(18)
C17 C18 1.523(3)
C17 H17A 0.9800
C17 H17B 0.9800
C17 H17C 0.9800
C18 C19 1.524(3)
C18 C20 1.543(3)
C18 H18 1.0000
C19 H19A 0.9800
C19 H19B 0.9800
C19 H19C 0.9800
C20 N3 1.484(2)
C20 C21 1.545(2)
C20 H20 1.0000
C21 O3 1.486(2)
C21 C22 1.513(3)
C21 C23 1.521(3)
C22 H22A 0.9800
C22 H22B 0.9800
C22 H22C 0.9800
C23 H23A 0.9800
C23 H23B 0.9800
C23 H23C 0.9800
C24 N3 1.294(2)
C24 O3 1.3473(18)
C25 C30 1.392(2)
C25 C26 1.404(2)
C26 C27 1.386(3)
C26 H26 0.9500
C27 C28 1.380(3)
C27 H27 0.9500
C28 C29 1.370(3)
C28 H28 0.9500
C29 C30 1.394(2)
C29 H29 0.9500
C30 H30 0.9500
